data_4513331
loop_
_publ_author_name
'Wang, Shu-Long'
'Hu, Fei-Long'
'Zhou, Ju-Ying'
'Zhou, Yan'
'Huang, Qin'
'Lang, Jian-Ping'

_publ_section_title
;
 Rigidity versus Flexibility of Ligands in the Assembly of Entangled
 Coordination Polymers Based on Bi- and Tetra Carboxylates and N-Donor
 Ligands
;
_journal_issue 8
_journal_name_full 'Crystal Growth &amp; Design'
_journal_page_first 4087
_journal_paper_doi 10.1021/acs.cgd.5b00642
_journal_volume 15
_journal_year 2015
_chemical_formula_sum 'C26 H21 N4 O6 Zn'
_chemical_formula_weight 550.84
_chemical_name_systematic
; 
 ? 
;
_space_group_IT_number 14
_symmetry_cell_setting monoclinic
_symmetry_space_group_name_Hall '-P 2ybc'
_symmetry_space_group_name_H-M 'P 1 21/c 1'
_atom_sites_solution_hydrogens geom
_atom_sites_solution_primary direct
_atom_sites_solution_secondary difmap
_audit_creation_method SHELXL-97
_cell_angle_alpha 90.00
_cell_angle_beta 115.71(2)
_cell_angle_gamma 90.00
_cell_formula_units_Z 4
_cell_length_a 8.7037(17)
_cell_length_b 16.355(3)
_cell_length_c 18.856(5)
_cell_measurement_reflns_used 3745
_cell_measurement_temperature 293(2)
_cell_measurement_theta_max 28.2250
_cell_measurement_theta_min 3.9940
_cell_volume 2418.4(10)
_computing_cell_refinement 'Bruker SMART'
_computing_data_collection 'Bruker SMART'
_computing_data_reduction 'Bruker SHELXTL'
_computing_molecular_graphics 'Bruker SHELXTL'
_computing_publication_material 'Bruker SHELXTL'
_computing_structure_refinement 'SHELXL-97 (Sheldrick, 1997)'
_computing_structure_solution 'SHELXS-97 (Sheldrick, 1990)'
_diffrn_ambient_temperature 293(2)
_diffrn_measured_fraction_theta_full 0.999
_diffrn_measured_fraction_theta_max 0.999
_diffrn_measurement_device_type 'CCD area detector'
_diffrn_measurement_method 'phi and omega scans'
_diffrn_radiation_monochromator graphite
_diffrn_radiation_source 'fine-focus sealed tube'
_diffrn_radiation_type MoK\a
_diffrn_radiation_wavelength 0.71073
_diffrn_reflns_av_R_equivalents 0.1046
_diffrn_reflns_av_sigmaI/netI 0.0765
_diffrn_reflns_limit_h_max 10
_diffrn_reflns_limit_h_min -10
_diffrn_reflns_limit_k_max 19
_diffrn_reflns_limit_k_min -19
_diffrn_reflns_limit_l_max 21
_diffrn_reflns_limit_l_min -22
_diffrn_reflns_number 18028
_diffrn_reflns_theta_full 25.01
_diffrn_reflns_theta_max 25.01
_diffrn_reflns_theta_min 2.49
_exptl_absorpt_coefficient_mu 1.066
_exptl_absorpt_correction_T_max 1.00000
_exptl_absorpt_correction_T_min 0.77947
_exptl_absorpt_correction_type multi-scan
_exptl_absorpt_process_details sadabs
_exptl_crystal_colour colorless
_exptl_crystal_density_diffrn 1.513
_exptl_crystal_density_method 'not measured'
_exptl_crystal_description sheet
_exptl_crystal_F_000 1132
_exptl_crystal_size_max 0.2
_exptl_crystal_size_mid 0.2
_exptl_crystal_size_min 0.2
_refine_diff_density_max 0.577
_refine_diff_density_min -0.395
_refine_diff_density_rms 0.084
_refine_ls_extinction_method none
_refine_ls_goodness_of_fit_ref 1.226
_refine_ls_hydrogen_treatment constr
_refine_ls_matrix_type full
_refine_ls_number_parameters 334
_refine_ls_number_reflns 4262
_refine_ls_number_restraints 0
_refine_ls_restrained_S_all 1.226
_refine_ls_R_factor_all 0.1064
_refine_ls_R_factor_gt 0.0881
_refine_ls_shift/su_max 0.001
_refine_ls_shift/su_mean 0.000
_refine_ls_structure_factor_coef Fsqd
_refine_ls_weighting_details 'calc w=1/[\s^2^(Fo^2^)+(0.0400P)^2^+6.6589P] where P=(Fo^2^+2Fc^2^)/3'
_refine_ls_weighting_scheme calc
_refine_ls_wR_factor_gt 0.1666
_refine_ls_wR_factor_ref 0.1749
_reflns_number_gt 3585
_reflns_number_total 4262
_reflns_threshold_expression >2sigma(I)
_cod_data_source_file cg5b00642_si_002.cif
_cod_data_source_block 5
_cod_depositor_comments
;
The following automatic conversions were performed:

'_symmetry_cell_setting' value 'Monoclinic' changed to 'monoclinic'
according to
/usr/data/users/saulius/crontab/automatic-downloads/rss-feeds/ACS/lib/dictionaries/cif_core.dic
dictionary named 'cif_core.dic' version 2.4.2 from 2011-04-26.

'_exptl_absorpt_correction_type' value 'Multi-scan' changed to
'multi-scan' according to
/usr/data/users/saulius/crontab/automatic-downloads/rss-feeds/ACS/lib/dictionaries/cif_core.dic
dictionary named 'cif_core.dic' version 2.4.2 from 2011-04-26.

Automatic conversion script
Id: cif_fix_values 3271 2015-04-21 07:52:19Z andrius 

 Adding full bibliography for 4513327--4513333.cif.
;
_cod_original_cell_volume 2418.4(9)
_cod_original_sg_symbol_H-M P21/c
_cod_database_code 4513331

loop_
_symmetry_equiv_pos_as_xyz
'x, y, z'
'-x, y+1/2, -z+1/2'
'-x, -y, -z'
'x, -y-1/2, z-1/2'

loop_
_atom_site_label
_atom_site_type_symbol
_atom_site_fract_x
_atom_site_fract_y
_atom_site_fract_z
_atom_site_U_iso_or_equiv
_atom_site_adp_type
_atom_site_occupancy
_atom_site_symmetry_multiplicity
_atom_site_calc_flag
_atom_site_refinement_flags
Zn1 Zn 0.96821(9) 0.19744(4) 0.28832(4) 0.0347(2) Uani 1 1 d .
N1 N 1.1796(6) 0.2641(3) 0.3561(3) 0.0392(12) Uani 1 1 d .
N2 N 1.3562(6) 0.3338(3) 0.4599(3) 0.0398(12) Uani 1 1 d .
N3 N 1.0208(7) 0.0861(3) 0.2584(3) 0.0392(12) Uani 1 1 d .
N4 N 1.1692(7) -0.0113(3) 0.2367(3) 0.0431(13) Uani 1 1 d .
O1 O 1.0347(6) 0.2641(3) 0.6512(3) 0.0543(13) Uani 1 1 d .
O2 O 0.8339(6) 0.2405(3) 0.6927(2) 0.0465(12) Uani 1 1 d .
O3 O 0.8741(6) 0.2016(3) 0.3650(2) 0.0463(11) Uani 1 1 d .
O4 O 0.6254(6) 0.1400(3) 0.2912(2) 0.0594(14) Uani 1 1 d .
O5 O 0.3608(5) 0.0884(3) 0.4747(2) 0.0472(12) Uani 1 1 d .
O6 O 0.3831(8) 0.2396(4) 0.6730(4) 0.0846(18) Uani 1 1 d .
C1 C 0.9366(9) 0.0136(4) 0.2494(4) 0.0473(17) Uani 1 1 d .
H1 H 0.8330 0.0067 0.2519 0.057 Uiso 1 1 calc R
C2 C 1.0268(10) -0.0463(4) 0.2362(4) 0.0526(19) Uani 1 1 d .
H2 H 0.9974 -0.1013 0.2282 0.063 Uiso 1 1 calc R
C3 C 1.1591(8) 0.0688(4) 0.2486(4) 0.0422(15) Uani 1 1 d .
H3 H 1.2388 0.1073 0.2499 0.051 Uiso 1 1 calc R
C4 C 1.3054(10) -0.0506(4) 0.2209(4) 0.0553(19) Uani 1 1 d .
H4A H 1.3024 -0.1092 0.2280 0.066 Uiso 1 1 calc R
H4B H 1.4156 -0.0307 0.2587 0.066 Uiso 1 1 calc R
C5 C 1.2848(8) -0.0332(4) 0.1390(4) 0.0429(16) Uani 1 1 d .
C6 C 1.3642(8) 0.0353(4) 0.1250(4) 0.0442(16) Uani 1 1 d .
H6 H 1.4322 0.0682 0.1673 0.053 Uiso 1 1 calc R
C7 C 1.3444(8) 0.0558(4) 0.0500(4) 0.0392(15) Uani 1 1 d .
C8 C 1.2401(8) 0.0055(4) -0.0132(4) 0.0449(16) Uani 1 1 d .
H8 H 1.2240 0.0183 -0.0640 0.054 Uiso 1 1 calc R
C9 C 1.1612(9) -0.0629(4) -0.0007(4) 0.0480(17) Uani 1 1 d .
H9 H 1.0930 -0.0958 -0.0428 0.058 Uiso 1 1 calc R
C10 C 1.1845(8) -0.0820(4) 0.0750(4) 0.0448(16) Uani 1 1 d .
H10 H 1.1321 -0.1283 0.0832 0.054 Uiso 1 1 calc R
C11 C 1.2217(8) 0.2834(4) 0.4309(4) 0.0389(15) Uani 1 1 d .
H11 H 1.1647 0.2643 0.4595 0.047 Uiso 1 1 calc R
C12 C 1.2949(8) 0.3043(4) 0.3372(4) 0.0447(16) Uani 1 1 d .
H12 H 1.2978 0.3022 0.2885 0.054 Uiso 1 1 calc R
C13 C 1.4044(8) 0.3478(4) 0.4002(4) 0.0488(17) Uani 1 1 d .
H13 H 1.4941 0.3804 0.4027 0.059 Uiso 1 1 calc R
C14 C 1.4349(9) 0.3690(4) 0.5396(4) 0.0485(17) Uani 1 1 d .
H14A H 1.5521 0.3835 0.5523 0.058 Uiso 1 1 calc R
H14B H 1.4372 0.3276 0.5769 0.058 Uiso 1 1 calc R
C15 C 0.7312(8) 0.1691(4) 0.3541(3) 0.0370(14) Uani 1 1 d .
C16 C 0.6963(7) 0.1675(4) 0.4268(3) 0.0337(14) Uani 1 1 d .
C17 C 0.8095(7) 0.2036(4) 0.4984(3) 0.0348(14) Uani 1 1 d .
H17 H 0.9094 0.2284 0.5027 0.042 Uiso 1 1 calc R
C18 C 0.7699(7) 0.2018(4) 0.5628(3) 0.0324(13) Uani 1 1 d .
C19 C 0.6217(7) 0.1646(4) 0.5574(3) 0.0363(14) Uani 1 1 d .
H19 H 0.5961 0.1645 0.6004 0.044 Uiso 1 1 calc R
C20 C 0.5109(8) 0.1270(4) 0.4866(3) 0.0380(15) Uani 1 1 d .
C21 C 0.5491(7) 0.1300(4) 0.4217(3) 0.0368(14) Uani 1 1 d .
H21 H 0.4743 0.1063 0.3744 0.044 Uiso 1 1 calc R
C22 C 0.8914(8) 0.2388(4) 0.6410(4) 0.0385(15) Uani 1 1 d .
C23 C 0.3265(8) 0.0809(4) 0.5417(4) 0.0421(15) Uani 1 1 d .
H23A H 0.3255 0.1347 0.5633 0.051 Uiso 1 1 calc R
H23B H 0.4152 0.0487 0.5820 0.051 Uiso 1 1 calc R
C24 C 0.0747(8) -0.0031(4) 0.4482(4) 0.0428(16) Uani 1 1 d .
H24 H 0.1235 -0.0055 0.4130 0.051 Uiso 1 1 calc R
C25 C 0.1561(8) 0.0401(4) 0.5184(4) 0.0368(14) Uani 1 1 d .
C26 C 0.0792(8) 0.0429(4) 0.5696(4) 0.0453(16) Uani 1 1 d .
H26 H 0.1316 0.0719 0.6166 0.054 Uiso 1 1 calc R

loop_
_atom_site_aniso_label
_atom_site_aniso_U_11
_atom_site_aniso_U_22
_atom_site_aniso_U_33
_atom_site_aniso_U_23
_atom_site_aniso_U_13
_atom_site_aniso_U_12
Zn1 0.0368(4) 0.0413(4) 0.0250(4) 0.0011(3) 0.0124(3) 0.0011(3)
N1 0.040(3) 0.041(3) 0.036(3) 0.001(2) 0.016(3) 0.002(2)
N2 0.034(3) 0.042(3) 0.037(3) -0.003(2) 0.010(2) -0.004(2)
N3 0.052(3) 0.039(3) 0.025(3) 0.000(2) 0.015(3) -0.002(3)
N4 0.054(4) 0.041(3) 0.033(3) 0.000(2) 0.018(3) 0.003(3)
O1 0.040(3) 0.076(3) 0.043(3) -0.018(2) 0.015(2) -0.014(3)
O2 0.054(3) 0.064(3) 0.026(2) -0.013(2) 0.022(2) -0.015(2)
O3 0.048(3) 0.069(3) 0.028(2) -0.009(2) 0.023(2) -0.014(2)
O4 0.057(3) 0.092(4) 0.026(2) -0.018(2) 0.014(2) -0.026(3)
O5 0.037(3) 0.071(3) 0.034(2) -0.004(2) 0.016(2) -0.022(2)
O6 0.096(5) 0.091(4) 0.086(5) -0.015(4) 0.057(4) -0.015(4)
C1 0.054(4) 0.046(4) 0.042(4) 0.001(3) 0.021(3) -0.006(4)
C2 0.071(5) 0.041(4) 0.048(4) -0.004(3) 0.028(4) -0.018(4)
C3 0.044(4) 0.042(4) 0.037(4) 0.000(3) 0.015(3) -0.001(3)
C4 0.077(5) 0.049(4) 0.045(4) 0.008(3) 0.031(4) 0.019(4)
C5 0.049(4) 0.044(4) 0.034(4) 0.004(3) 0.016(3) 0.013(3)
C6 0.051(4) 0.045(4) 0.030(3) -0.003(3) 0.011(3) 0.011(3)
C7 0.034(4) 0.043(4) 0.034(3) 0.003(3) 0.009(3) 0.011(3)
C8 0.038(4) 0.056(4) 0.031(3) -0.001(3) 0.007(3) 0.006(3)
C9 0.044(4) 0.054(4) 0.042(4) -0.009(3) 0.014(3) 0.002(3)
C10 0.048(4) 0.037(4) 0.049(4) -0.003(3) 0.021(3) 0.004(3)
C11 0.039(4) 0.046(4) 0.034(3) 0.003(3) 0.018(3) 0.001(3)
C12 0.046(4) 0.054(4) 0.041(4) 0.001(3) 0.025(3) -0.006(3)
C13 0.038(4) 0.058(4) 0.055(4) -0.005(4) 0.024(4) -0.013(3)
C14 0.041(4) 0.056(4) 0.034(4) 0.002(3) 0.003(3) -0.002(3)
C15 0.039(4) 0.042(4) 0.028(3) 0.007(3) 0.013(3) 0.000(3)
C16 0.033(3) 0.046(4) 0.020(3) 0.002(3) 0.010(3) 0.000(3)
C17 0.028(3) 0.042(4) 0.032(3) -0.001(3) 0.010(3) -0.005(3)
C18 0.032(3) 0.038(3) 0.023(3) 0.001(3) 0.007(2) -0.002(3)
C19 0.037(3) 0.044(4) 0.029(3) -0.001(3) 0.016(3) -0.002(3)
C20 0.034(3) 0.049(4) 0.031(3) -0.001(3) 0.014(3) -0.006(3)
C21 0.034(3) 0.045(4) 0.023(3) -0.003(3) 0.005(3) -0.008(3)
C22 0.043(4) 0.038(4) 0.032(3) -0.005(3) 0.014(3) -0.008(3)
C23 0.037(4) 0.050(4) 0.037(4) -0.004(3) 0.015(3) -0.007(3)
C24 0.035(4) 0.059(4) 0.037(4) -0.005(3) 0.018(3) -0.006(3)
C25 0.034(3) 0.038(3) 0.036(3) 0.004(3) 0.013(3) -0.001(3)
C26 0.042(4) 0.056(4) 0.036(4) -0.009(3) 0.015(3) -0.016(3)

loop_
_atom_type_symbol
_atom_type_description
_atom_type_scat_dispersion_real
_atom_type_scat_dispersion_imag
_atom_type_scat_source
C C 0.0033 0.0016 'International Tables Vol C Tables 4.2.6.8 and 6.1.1.4'
H H 0.0000 0.0000 'International Tables Vol C Tables 4.2.6.8 and 6.1.1.4'
N N 0.0061 0.0033 'International Tables Vol C Tables 4.2.6.8 and 6.1.1.4'
O O 0.0106 0.0060 'International Tables Vol C Tables 4.2.6.8 and 6.1.1.4'
Zn Zn 0.2839 1.4301 'International Tables Vol C Tables 4.2.6.8 and 6.1.1.4'

loop_
_geom_angle_atom_site_label_1
_geom_angle_atom_site_label_2
_geom_angle_atom_site_label_3
_geom_angle
_geom_angle_site_symmetry_1
_geom_angle_site_symmetry_3
O3 Zn1 O2 113.01(19) . 4_565
O3 Zn1 N3 117.3(2) . .
O2 Zn1 N3 109.21(19) 4_565 .
O3 Zn1 N1 94.11(19) . .
O2 Zn1 N1 108.4(2) 4_565 .
N3 Zn1 N1 113.9(2) . .
C11 N1 C12 105.4(5) . .
C11 N1 Zn1 123.3(4) . .
C12 N1 Zn1 131.0(4) . .
C11 N2 C13 106.9(5) . .
C11 N2 C14 126.5(5) . .
C13 N2 C14 126.6(5) . .
C3 N3 C1 105.5(6) . .
C3 N3 Zn1 124.2(4) . .
C1 N3 Zn1 130.2(5) . .
C3 N4 C2 106.7(6) . .
C3 N4 C4 124.9(6) . .
C2 N4 C4 128.2(6) . .
C22 O2 Zn1 116.1(4) . 4_566
C15 O3 Zn1 123.8(4) . .
C20 O5 C23 116.3(5) . .
C2 C1 N3 109.3(6) . .
C2 C1 H1 125.3 . .
N3 C1 H1 125.3 . .
C1 C2 N4 107.2(6) . .
C1 C2 H2 126.4 . .
N4 C2 H2 126.4 . .
N3 C3 N4 111.2(6) . .
N3 C3 H3 124.4 . .
N4 C3 H3 124.4 . .
N4 C4 C5 111.9(5) . .
N4 C4 H4A 109.2 . .
C5 C4 H4A 109.2 . .
N4 C4 H4B 109.2 . .
C5 C4 H4B 109.2 . .
H4A C4 H4B 107.9 . .
C10 C5 C6 118.0(6) . .
C10 C5 C4 122.2(6) . .
C6 C5 C4 119.8(6) . .
C7 C6 C5 122.1(6) . .
C7 C6 H6 119.0 . .
C5 C6 H6 119.0 . .
C6 C7 C8 118.1(6) . .
C6 C7 C14 119.0(6) . 4_565
C8 C7 C14 123.0(6) . 4_565
C9 C8 C7 120.9(6) . .
C9 C8 H8 119.6 . .
C7 C8 H8 119.6 . .
C8 C9 C10 119.7(6) . .
C8 C9 H9 120.2 . .
C10 C9 H9 120.2 . .
C9 C10 C5 121.3(6) . .
C9 C10 H10 119.4 . .
C5 C10 H10 119.4 . .
N1 C11 N2 111.6(5) . .
N1 C11 H11 124.2 . .
N2 C11 H11 124.2 . .
C13 C12 N1 109.8(6) . .
C13 C12 H12 125.1 . .
N1 C12 H12 125.1 . .
C12 C13 N2 106.3(6) . .
C12 C13 H13 126.8 . .
N2 C13 H13 126.8 . .
N2 C14 C7 114.3(5) . 4_566
N2 C14 H14A 108.7 . .
C7 C14 H14A 108.7 4_566 .
N2 C14 H14B 108.7 . .
C7 C14 H14B 108.7 4_566 .
H14A C14 H14B 107.6 . .
O4 C15 O3 125.4(6) . .
O4 C15 C16 119.8(6) . .
O3 C15 C16 114.7(5) . .
C21 C16 C17 119.5(5) . .
C21 C16 C15 118.9(5) . .
C17 C16 C15 121.6(5) . .
C18 C17 C16 119.3(5) . .
C18 C17 H17 120.4 . .
C16 C17 H17 120.4 . .
C19 C18 C17 121.1(5) . .
C19 C18 C22 118.6(5) . .
C17 C18 C22 120.3(5) . .
C18 C19 C20 119.6(5) . .
C18 C19 H19 120.2 . .
C20 C19 H19 120.2 . .
O5 C20 C21 116.1(5) . .
O5 C20 C19 124.6(5) . .
C21 C20 C19 119.3(5) . .
C16 C21 C20 121.2(5) . .
C16 C21 H21 119.4 . .
C20 C21 H21 119.4 . .
O1 C22 O2 124.9(6) . .
O1 C22 C18 120.8(5) . .
O2 C22 C18 114.3(5) . .
O5 C23 C25 109.7(5) . .
O5 C23 H23A 109.7 . .
C25 C23 H23A 109.7 . .
O5 C23 H23B 109.7 . .
C25 C23 H23B 109.7 . .
H23A C23 H23B 108.2 . .
C25 C24 C26 120.4(6) . 3_556
C25 C24 H24 119.8 . .
C26 C24 H24 119.8 3_556 .
C24 C25 C26 118.4(6) . .
C24 C25 C23 122.2(5) . .
C26 C25 C23 119.3(6) . .
C24 C26 C25 121.2(6) 3_556 .
C24 C26 H26 119.4 3_556 .
C25 C26 H26 119.4 . .

loop_
_geom_bond_atom_site_label_1
_geom_bond_atom_site_label_2
_geom_bond_distance
_geom_bond_site_symmetry_2
Zn1 O3 1.948(4) .
Zn1 O2 1.954(4) 4_565
Zn1 N3 2.016(5) .
Zn1 N1 2.041(5) .
N1 C11 1.333(7) .
N1 C12 1.370(8) .
N2 C11 1.339(8) .
N2 C13 1.380(8) .
N2 C14 1.472(8) .
N3 C3 1.325(8) .
N3 C1 1.365(8) .
N4 C3 1.338(8) .
N4 C2 1.362(8) .
N4 C4 1.487(8) .
O1 C22 1.247(7) .
O2 C22 1.276(7) .
O2 Zn1 1.954(4) 4_566
O3 C15 1.284(7) .
O4 C15 1.238(7) .
O5 C20 1.378(7) .
O5 C23 1.425(7) .
C1 C2 1.344(9) .
C1 H1 0.9300 .
C2 H2 0.9300 .
C3 H3 0.9300 .
C4 C5 1.503(8) .
C4 H4A 0.9700 .
C4 H4B 0.9700 .
C5 C10 1.394(9) .
C5 C6 1.400(9) .
C6 C7 1.390(8) .
C6 H6 0.9300 .
C7 C8 1.408(8) .
C7 C14 1.518(9) 4_565
C8 C9 1.385(9) .
C8 H8 0.9300 .
C9 C10 1.387(9) .
C9 H9 0.9300 .
C10 H10 0.9300 .
C11 H11 0.9300 .
C12 C13 1.358(9) .
C12 H12 0.9300 .
C13 H13 0.9300 .
C14 C7 1.518(9) 4_566
C14 H14A 0.9700 .
C14 H14B 0.9700 .
C15 C16 1.528(8) .
C16 C21 1.386(8) .
C16 C17 1.410(8) .
C17 C18 1.399(8) .
C17 H17 0.9300 .
C18 C19 1.389(8) .
C18 C22 1.519(8) .
C19 C20 1.404(8) .
C19 H19 0.9300 .
C20 C21 1.402(8) .
C21 H21 0.9300 .
C23 C25 1.507(8) .
C23 H23A 0.9700 .
C23 H23B 0.9700 .
C24 C25 1.393(8) .
C24 C26 1.393(8) 3_556
C24 H24 0.9300 .
C25 C26 1.395(8) .
C26 C24 1.393(8) 3_556
C26 H26 0.9300 .

loop_
_geom_torsion_atom_site_label_1
_geom_torsion_atom_site_label_2
_geom_torsion_atom_site_label_3
_geom_torsion_atom_site_label_4
_geom_torsion
_geom_torsion_site_symmetry_1
_geom_torsion_site_symmetry_4
O3 Zn1 N1 C11 9.5(5) . .
O2 Zn1 N1 C11 125.4(5) 4_565 .
N3 Zn1 N1 C11 -112.8(5) . .
O3 Zn1 N1 C12 -163.3(6) . .
O2 Zn1 N1 C12 -47.4(6) 4_565 .
N3 Zn1 N1 C12 74.3(6) . .
O3 Zn1 N3 C3 -138.8(5) . .
O2 Zn1 N3 C3 91.0(5) 4_565 .
N1 Zn1 N3 C3 -30.3(5) . .
O3 Zn1 N3 C1 36.2(6) . .
O2 Zn1 N3 C1 -94.0(5) 4_565 .
N1 Zn1 N3 C1 144.7(5) . .
O2 Zn1 O3 C15 66.8(5) 4_565 .
N3 Zn1 O3 C15 -61.6(5) . .
N1 Zn1 O3 C15 178.8(5) . .
C3 N3 C1 C2 1.4(7) . .
Zn1 N3 C1 C2 -174.3(5) . .
N3 C1 C2 N4 -0.1(8) . .
C3 N4 C2 C1 -1.2(8) . .
C4 N4 C2 C1 -176.6(6) . .
C1 N3 C3 N4 -2.2(7) . .
Zn1 N3 C3 N4 173.8(4) . .
C2 N4 C3 N3 2.2(7) . .
C4 N4 C3 N3 177.8(5) . .
C3 N4 C4 C5 -73.7(8) . .
C2 N4 C4 C5 101.0(8) . .
N4 C4 C5 C10 -87.6(8) . .
N4 C4 C5 C6 90.5(8) . .
C10 C5 C6 C7 0.5(9) . .
C4 C5 C6 C7 -177.7(6) . .
C5 C6 C7 C8 0.3(9) . .
C5 C6 C7 C14 -179.9(6) . 4_565
C6 C7 C8 C9 -0.7(9) . .
C14 C7 C8 C9 179.5(6) 4_565 .
C7 C8 C9 C10 0.3(10) . .
C8 C9 C10 C5 0.6(10) . .
C6 C5 C10 C9 -1.0(9) . .
C4 C5 C10 C9 177.2(6) . .
C12 N1 C11 N2 0.4(7) . .
Zn1 N1 C11 N2 -174.1(4) . .
C13 N2 C11 N1 -0.2(7) . .
C14 N2 C11 N1 178.5(6) . .
C11 N1 C12 C13 -0.4(7) . .
Zn1 N1 C12 C13 173.4(5) . .
N1 C12 C13 N2 0.3(8) . .
C11 N2 C13 C12 -0.1(7) . .
C14 N2 C13 C12 -178.8(6) . .
C11 N2 C14 C7 -81.8(8) . 4_566
C13 N2 C14 C7 96.6(8) . 4_566
Zn1 O3 C15 O4 -9.2(9) . .
Zn1 O3 C15 C16 170.4(4) . .
O4 C15 C16 C21 2.9(9) . .
O3 C15 C16 C21 -176.8(6) . .
O4 C15 C16 C17 -176.8(6) . .
O3 C15 C16 C17 3.5(9) . .
C21 C16 C17 C18 -0.8(9) . .
C15 C16 C17 C18 178.8(5) . .
C16 C17 C18 C19 0.4(9) . .
C16 C17 C18 C22 178.8(5) . .
C17 C18 C19 C20 1.0(9) . .
C22 C18 C19 C20 -177.4(6) . .
C23 O5 C20 C21 176.4(6) . .
C23 O5 C20 C19 -5.7(9) . .
C18 C19 C20 O5 -179.9(6) . .
C18 C19 C20 C21 -2.1(9) . .
C17 C16 C21 C20 -0.2(9) . .
C15 C16 C21 C20 -179.9(6) . .
O5 C20 C21 C16 179.7(5) . .
C19 C20 C21 C16 1.7(9) . .
Zn1 O2 C22 O1 9.8(9) 4_566 .
Zn1 O2 C22 C18 -170.7(4) 4_566 .
C19 C18 C22 O1 171.5(6) . .
C17 C18 C22 O1 -6.9(9) . .
C19 C18 C22 O2 -8.1(8) . .
C17 C18 C22 O2 173.5(6) . .
C20 O5 C23 C25 178.2(5) . .
C26 C24 C25 C26 -0.4(11) 3_556 .
C26 C24 C25 C23 177.2(6) 3_556 .
O5 C23 C25 C24 16.7(9) . .
O5 C23 C25 C26 -165.7(6) . .
C24 C25 C26 C24 0.4(11) . 3_556
C23 C25 C26 C24 -177.3(6) . 3_556
